data_1572997
loop_
_publ_author_name
'Mohite, Manali A.'
'Sheokand, Sonu'
'Balakrishna, Maravanji S.'

_publ_section_title
;
 Nickel--PNN catalysed sustainable synthesis of polysubstituted quinolines
 under microwave irradiation
;
_journal_issue 20
_journal_name_full 'Catalysis Science &amp; Technology'
_journal_page_first 5959
_journal_page_last 5969
_journal_paper_doi 10.1039/D4CY00863D
_journal_volume 14
_journal_year 2024
_chemical_formula_moiety 'C26 H22 N5 P'
_chemical_formula_sum 'C26 H22 N5 P'
_chemical_formula_weight 435.45
_space_group_crystal_system monoclinic
_space_group_IT_number 14
_space_group_name_Hall '-P 2yn'
_space_group_name_H-M_alt 'P 1 21/n 1'
_atom_sites_solution_hydrogens mixed
_atom_sites_solution_primary dual
_audit_creation_date 2024-06-13
_audit_creation_method
;
Olex2 1.5
(compiled 2022.04.07 svn.rca3783a0 for OlexSys, GUI svn.r6498)
;
_audit_update_record
;
2024-06-13 deposited with the CCDC.	2024-08-20 downloaded from the CCDC.
;
_cell_angle_alpha 90
_cell_angle_beta 90.507(2)
_cell_angle_gamma 90
_cell_formula_units_Z 4
_cell_length_a 9.7622(2)
_cell_length_b 11.3546(2)
_cell_length_c 20.4691(3)
_cell_measurement_reflns_used 9985
_cell_measurement_temperature 150.00(10)
_cell_measurement_theta_max 31.5910
_cell_measurement_theta_min 2.0450
_cell_volume 2268.83(7)
_computing_cell_refinement 'CrysAlisPro 1.171.41.93a (Rigaku OD, 2020)'
_computing_data_collection 'CrysAlisPro 1.171.41.93a (Rigaku OD, 2020)'
_computing_data_reduction 'CrysAlisPro 1.171.41.93a (Rigaku OD, 2020)'
_computing_molecular_graphics 'Olex2 1.5 (Dolomanov et al., 2009)'
_computing_publication_material 'Olex2 1.5 (Dolomanov et al., 2009)'
_computing_structure_refinement 'SHELXL 2014/7 (Sheldrick, 2015)'
_computing_structure_solution 'SHELXT 2014/4 (Sheldrick, 2014)'
_diffrn_ambient_environment N~2~
_diffrn_ambient_temperature 150.00(10)
_diffrn_detector 'CCD plate'
_diffrn_measured_fraction_theta_full 0.992
_diffrn_measured_fraction_theta_max 0.992
_diffrn_measurement_details
;
List of Runs (angles in degrees, time in seconds):

  # Type    Start    End  Width  t~exp~   \w     \q     \k     \f   Frames
#--------------------------------------------------------------------------
  1  \f    -20.21 123.79   0.50    2.00  16.12 -12.98 -59.25    --   288
  2  \f    -66.66  86.34   0.50    2.00  77.88 -12.98  31.50    --   306
  3  \w   -108.63  15.87   0.50    2.00    --  -12.98 -59.25  20.08  249
;
_diffrn_measurement_device 'abstract diffractometer'
_diffrn_measurement_device_type 'Saxi-CrysAlisPro-abstract goniometer imported SAXI images'
_diffrn_measurement_method '\w and \f scans'
_diffrn_orient_matrix_type 'CrysAlisPro convention (1999,Acta A55,543-557)'
_diffrn_orient_matrix_UB_11 -0.0337791000
_diffrn_orient_matrix_UB_12 0.0519069000
_diffrn_orient_matrix_UB_13 0.0104282000
_diffrn_orient_matrix_UB_21 -0.0030299000
_diffrn_orient_matrix_UB_22 -0.0228030000
_diffrn_orient_matrix_UB_23 0.0322209000
_diffrn_orient_matrix_UB_31 0.0642479000
_diffrn_orient_matrix_UB_32 0.0262357000
_diffrn_orient_matrix_UB_33 0.0073615000
_diffrn_radiation_monochromator graphite
_diffrn_radiation_probe x-ray
_diffrn_radiation_type 'Mo K\a'
_diffrn_radiation_wavelength 0.71073
_diffrn_reflns_av_R_equivalents 0.0343
_diffrn_reflns_av_unetI/netI 0.0195
_diffrn_reflns_Laue_measured_fraction_full 0.992
_diffrn_reflns_Laue_measured_fraction_max 0.992
_diffrn_reflns_limit_h_max 10
_diffrn_reflns_limit_h_min -11
_diffrn_reflns_limit_k_max 13
_diffrn_reflns_limit_k_min -13
_diffrn_reflns_limit_l_max 24
_diffrn_reflns_limit_l_min -24
_diffrn_reflns_number 23165
_diffrn_reflns_point_group_measured_fraction_full 0.992
_diffrn_reflns_point_group_measured_fraction_max 0.992
_diffrn_reflns_theta_full 25.000
_diffrn_reflns_theta_max 25.000
_diffrn_reflns_theta_min 2.752
_diffrn_source 'fine-focus sealed X-ray tube'
_diffrn_source_type 'Enhance (Mo) X-ray Source'
_exptl_absorpt_coefficient_mu 0.145
_exptl_absorpt_correction_T_max 1.00000
_exptl_absorpt_correction_T_min 0.73811
_exptl_absorpt_correction_type multi-scan
_exptl_absorpt_process_details
;
CrysAlisPro 1.171.41.93a (Rigaku Oxford Diffraction, 2020)
Empirical absorption correction using spherical harmonics,
implemented in SCALE3 ABSPACK scaling algorithm.
;
_exptl_crystal_colour colourless
_exptl_crystal_colour_primary colourless
_exptl_crystal_density_diffrn 1.275
_exptl_crystal_description cube
_exptl_crystal_F_000 912
_exptl_crystal_size_max 0.095
_exptl_crystal_size_mid 0.068
_exptl_crystal_size_min 0.056
_refine_diff_density_max 0.240
_refine_diff_density_min -0.236
_refine_diff_density_rms 0.032
_refine_ls_extinction_method none
_refine_ls_goodness_of_fit_ref 1.037
_refine_ls_hydrogen_treatment mixed
_refine_ls_matrix_type full
_refine_ls_number_parameters 294
_refine_ls_number_reflns 3974
_refine_ls_number_restraints 0
_refine_ls_restrained_S_all 1.037
_refine_ls_R_factor_all 0.0348
_refine_ls_R_factor_gt 0.0318
_refine_ls_shift/su_max 0.001
_refine_ls_shift/su_mean 0.000
_refine_ls_structure_factor_coef Fsqd
_refine_ls_weighting_details 'w=1/[\s^2^(Fo^2^)+(0.0367P)^2^+0.8034P] where P=(Fo^2^+2Fc^2^)/3'
_refine_ls_weighting_scheme calc
_refine_ls_wR_factor_gt 0.0794
_refine_ls_wR_factor_ref 0.0817
_reflns_Friedel_coverage 0.000
_reflns_number_gt 3660
_reflns_number_total 3974
_reflns_threshold_expression 'I > 2\s(I)'
_cod_data_source_file d4cy00863d2.cif
_cod_data_source_block comp_2
_cod_database_code 1572997
_shelx_shelxl_version_number 2014/7
_shelx_space_group_comment
;
The symmetry employed for this shelxl refinement is uniquely defined
by the following loop, which should always be used as a source of
symmetry information in preference to the above space-group names.
They are only intended as comments.
;
_shelx_estimated_absorpt_t_max 0.992
_shelx_estimated_absorpt_t_min 0.986
_olex2_refinement_description
;
1. Fixed Uiso
 At 1.2 times of:
  All C(H) groups
 At 1.5 times of:
  All C(H,H,H) groups
2.a Aromatic/amide H refined with riding coordinates:
 C4(H4), C3(H3), C2(H2), C20(H20), C26(H26), C22(H22), C16(H16), C13(H13),
 C25(H25), C19(H19), C23(H23), C9(H9), C12(H12), C18(H18), C24(H24), C17(H17),
 C11(H11), C10(H10)
2.b Idealised Me refined as rotating group:
 C14(H14A,H14B,H14C)
;
_olex2_submission_special_instructions 'No special instructions were received'
_oxdiff_exptl_absorpt_empirical_details
;
Empirical correction (ABSPACK) includes:
- Absorption correction using spherical harmonics
- Frame scaling
- Detector area scaling
;
_oxdiff_exptl_absorpt_empirical_full_max 1.451
_oxdiff_exptl_absorpt_empirical_full_min 0.734

loop_
_space_group_symop_operation_xyz
'x, y, z'
'-x+1/2, y+1/2, -z+1/2'
'-x, -y, -z'
'x-1/2, -y-1/2, z-1/2'

loop_
_atom_site_label
_atom_site_type_symbol
_atom_site_fract_x
_atom_site_fract_y
_atom_site_fract_z
_atom_site_U_iso_or_equiv
_atom_site_adp_type
_atom_site_occupancy
_atom_site_site_symmetry_order
_atom_site_calc_flag
_atom_site_refinement_flags_posn
_atom_site_refinement_flags_adp
_atom_site_refinement_flags_occupancy
_atom_site_disorder_assembly
_atom_site_disorder_group
P1 P 0.41943(3) 0.10020(3) 0.67236(2) 0.02737(11) Uani 1 1 d . . . . .
N1 N 0.53806(10) 0.38229(9) 0.58802(5) 0.0232(2) Uani 1 1 d . . . . .
N5 N 0.79641(11) 0.61431(9) 0.49230(5) 0.0264(2) Uani 1 1 d . . . . .
N2 N 0.45621(11) 0.19492(9) 0.60952(5) 0.0264(2) Uani 1 1 d . . . . .
N4 N 0.75842(13) 0.71258(10) 0.52526(6) 0.0391(3) Uani 1 1 d . . . . .
N3 N 0.66065(13) 0.68166(10) 0.56508(6) 0.0372(3) Uani 1 1 d . . . . .
C1 C 0.44976(12) 0.31659(11) 0.62105(6) 0.0234(3) Uani 1 1 d . . . . .
C5 C 0.53395(12) 0.50011(11) 0.59635(6) 0.0239(3) Uani 1 1 d . . . . .
C6 C 0.63607(13) 0.56422(11) 0.55831(6) 0.0249(3) Uani 1 1 d . . . . .
C4 C 0.44286(13) 0.55606(12) 0.63732(6) 0.0271(3) Uani 1 1 d . . . . .
H4 H 0.4427 0.6393 0.6419 0.033 Uiso 1 1 calc R U . . .
C3 C 0.35162(13) 0.48599(12) 0.67157(6) 0.0283(3) Uani 1 1 d . . . . .
H3 H 0.2878 0.5213 0.7004 0.034 Uiso 1 1 calc R U . . .
C2 C 0.35338(13) 0.36549(12) 0.66388(6) 0.0274(3) Uani 1 1 d . . . . .
H2 H 0.2912 0.3167 0.6869 0.033 Uiso 1 1 calc R U . . .
C7 C 0.72234(13) 0.52119(12) 0.51217(6) 0.0257(3) Uani 1 1 d . . . . .
C21 C 0.31939(13) -0.01433(11) 0.63159(7) 0.0285(3) Uani 1 1 d . . . . .
C14 C 0.54738(14) 0.15656(12) 0.55641(6) 0.0298(3) Uani 1 1 d . . . . .
H14A H 0.6426 0.1745 0.5682 0.045 Uiso 1 1 calc R U . . .
H14B H 0.5227 0.1982 0.5160 0.045 Uiso 1 1 calc R U . . .
H14C H 0.5373 0.0715 0.5497 0.045 Uiso 1 1 calc R U . . .
C15 C 0.58763(13) 0.03304(12) 0.68625(6) 0.0286(3) Uani 1 1 d . . . . .
C20 C 0.63494(14) -0.07200(13) 0.65952(7) 0.0330(3) Uani 1 1 d . . . . .
H20 H 0.5756 -0.1187 0.6332 0.040 Uiso 1 1 calc R U . . .
C26 C 0.28604(14) -0.11537(12) 0.66703(7) 0.0345(3) Uani 1 1 d . . . . .
H26 H 0.3286 -0.1291 0.7082 0.041 Uiso 1 1 calc R U . . .
C8 C 0.90219(13) 0.61991(12) 0.44461(6) 0.0280(3) Uani 1 1 d . . . . .
C22 C 0.25751(14) 0.00261(12) 0.57054(7) 0.0336(3) Uani 1 1 d . . . . .
H22 H 0.2796 0.0703 0.5454 0.040 Uiso 1 1 calc R U . . .
C16 C 0.67684(15) 0.09949(13) 0.72512(7) 0.0354(3) Uani 1 1 d . . . . .
H16 H 0.6458 0.1713 0.7437 0.042 Uiso 1 1 calc R U . . .
C13 C 0.94772(14) 0.51739(13) 0.41571(7) 0.0339(3) Uani 1 1 d . . . . .
H13 H 0.9106 0.4435 0.4281 0.041 Uiso 1 1 calc R U . . .
C25 C 0.19168(15) -0.19581(13) 0.64278(8) 0.0426(4) Uani 1 1 d . . . . .
H25 H 0.1695 -0.2639 0.6675 0.051 Uiso 1 1 calc R U . . .
C19 C 0.76888(16) -0.10878(14) 0.67133(7) 0.0402(4) Uani 1 1 d . . . . .
H19 H 0.8009 -0.1802 0.6527 0.048 Uiso 1 1 calc R U . . .
C23 C 0.16389(15) -0.07884(13) 0.54630(8) 0.0412(4) Uani 1 1 d . . . . .
H23 H 0.1230 -0.0671 0.5045 0.049 Uiso 1 1 calc R U . . .
C9 C 0.95630(15) 0.72775(14) 0.42741(7) 0.0399(3) Uani 1 1 d . . . . .
H9 H 0.9250 0.7980 0.4476 0.048 Uiso 1 1 calc R U . . .
C12 C 1.04829(15) 0.52346(15) 0.36835(7) 0.0420(4) Uani 1 1 d . . . . .
H12 H 1.0798 0.4533 0.3481 0.050 Uiso 1 1 calc R U . . .
C18 C 0.85569(16) -0.04150(15) 0.71015(8) 0.0445(4) Uani 1 1 d . . . . .
H18 H 0.9470 -0.0669 0.7183 0.053 Uiso 1 1 calc R U . . .
C24 C 0.12987(15) -0.17694(14) 0.58272(9) 0.0457(4) Uani 1 1 d . . . . .
H24 H 0.0640 -0.2314 0.5664 0.055 Uiso 1 1 calc R U . . .
C17 C 0.80937(16) 0.06252(15) 0.73702(8) 0.0431(4) Uani 1 1 d . . . . .
H17 H 0.8687 0.1086 0.7637 0.052 Uiso 1 1 calc R U . . .
C11 C 1.10281(16) 0.63045(16) 0.35044(8) 0.0472(4) Uani 1 1 d . . . . .
H11 H 1.1713 0.6343 0.3178 0.057 Uiso 1 1 calc R U . . .
C10 C 1.05729(17) 0.73187(16) 0.38012(8) 0.0501(4) Uani 1 1 d . . . . .
H10 H 1.0955 0.8056 0.3681 0.060 Uiso 1 1 calc R U . . .
H7 H 0.7316(15) 0.4458(14) 0.4950(7) 0.035(4) Uiso 1 1 d . . . . .

loop_
_atom_site_aniso_label
_atom_site_aniso_U_11
_atom_site_aniso_U_22
_atom_site_aniso_U_33
_atom_site_aniso_U_23
_atom_site_aniso_U_13
_atom_site_aniso_U_12
P1 0.0331(2) 0.02331(19) 0.02577(19) -0.00220(13) 0.00701(14) -0.00100(13)
N1 0.0232(5) 0.0225(5) 0.0238(5) -0.0010(4) -0.0014(4) 0.0012(4)
N5 0.0294(6) 0.0235(6) 0.0264(5) -0.0003(4) -0.0006(4) -0.0009(4)
N2 0.0314(6) 0.0220(6) 0.0260(5) -0.0027(4) 0.0075(4) -0.0003(4)
N4 0.0503(7) 0.0247(6) 0.0424(7) -0.0044(5) 0.0135(6) -0.0048(5)
N3 0.0465(7) 0.0252(6) 0.0401(7) -0.0040(5) 0.0123(5) -0.0041(5)
C1 0.0237(6) 0.0238(6) 0.0227(6) -0.0019(5) -0.0023(5) 0.0013(5)
C5 0.0243(6) 0.0241(7) 0.0231(6) -0.0008(5) -0.0051(5) 0.0023(5)
C6 0.0274(6) 0.0220(6) 0.0253(6) 0.0003(5) -0.0038(5) 0.0005(5)
C4 0.0294(7) 0.0224(7) 0.0295(7) -0.0033(5) -0.0036(5) 0.0032(5)
C3 0.0261(6) 0.0300(7) 0.0287(7) -0.0059(5) 0.0009(5) 0.0067(5)
C2 0.0248(6) 0.0288(7) 0.0288(7) -0.0018(5) 0.0024(5) 0.0003(5)
C7 0.0273(6) 0.0213(7) 0.0284(7) -0.0005(5) -0.0030(5) -0.0008(5)
C21 0.0253(6) 0.0243(7) 0.0361(7) -0.0037(5) 0.0086(5) 0.0022(5)
C14 0.0367(7) 0.0259(7) 0.0269(7) -0.0032(5) 0.0080(5) 0.0014(6)
C15 0.0346(7) 0.0280(7) 0.0233(6) 0.0021(5) 0.0009(5) -0.0033(6)
C20 0.0350(7) 0.0329(7) 0.0311(7) -0.0034(6) -0.0028(6) 0.0012(6)
C26 0.0332(7) 0.0287(7) 0.0418(8) 0.0017(6) 0.0091(6) 0.0018(6)
C8 0.0252(6) 0.0342(7) 0.0246(6) 0.0029(5) -0.0032(5) -0.0001(5)
C22 0.0321(7) 0.0267(7) 0.0420(8) -0.0009(6) 0.0024(6) 0.0015(6)
C16 0.0486(9) 0.0303(8) 0.0272(7) 0.0010(6) -0.0019(6) -0.0069(6)
C13 0.0346(7) 0.0356(8) 0.0315(7) 0.0028(6) 0.0007(6) 0.0029(6)
C25 0.0374(8) 0.0246(7) 0.0659(11) 0.0023(7) 0.0102(7) -0.0021(6)
C19 0.0404(8) 0.0411(9) 0.0392(8) -0.0006(7) -0.0026(6) 0.0073(7)
C23 0.0349(8) 0.0343(8) 0.0544(9) -0.0065(7) -0.0070(7) 0.0022(6)
C9 0.0413(8) 0.0365(8) 0.0418(8) 0.0029(7) 0.0044(6) -0.0050(7)
C12 0.0392(8) 0.0520(10) 0.0349(8) 0.0000(7) 0.0038(6) 0.0090(7)
C18 0.0361(8) 0.0527(10) 0.0445(9) 0.0107(8) -0.0091(7) 0.0000(7)
C24 0.0336(8) 0.0295(8) 0.0740(11) -0.0089(8) -0.0040(7) -0.0026(6)
C17 0.0470(9) 0.0440(9) 0.0381(8) 0.0067(7) -0.0137(7) -0.0137(7)
C11 0.0375(8) 0.0674(11) 0.0367(8) 0.0072(8) 0.0082(6) -0.0001(8)
C10 0.0484(9) 0.0524(10) 0.0498(9) 0.0100(8) 0.0102(7) -0.0121(8)

loop_
_atom_type_symbol
_atom_type_description
_atom_type_scat_dispersion_real
_atom_type_scat_dispersion_imag
_atom_type_scat_source
C C 0.0033 0.0016 'International Tables Vol C Tables 4.2.6.8 and 6.1.1.4'
H H 0.0000 0.0000 'International Tables Vol C Tables 4.2.6.8 and 6.1.1.4'
N N 0.0061 0.0033 'International Tables Vol C Tables 4.2.6.8 and 6.1.1.4'
P P 0.1023 0.0942 'International Tables Vol C Tables 4.2.6.8 and 6.1.1.4'

loop_
_geom_angle_atom_site_label_1
_geom_angle_atom_site_label_2
_geom_angle_atom_site_label_3
_geom_angle
_geom_angle_site_symmetry_1
_geom_angle_site_symmetry_3
_geom_angle_publ_flag
N2 P1 C21 102.62(6) . . ?
N2 P1 C15 100.61(6) . . ?
C21 P1 C15 104.48(6) . . ?
C1 N1 C5 118.17(11) . . ?
N4 N5 C8 120.36(10) . . ?
C7 N5 N4 110.22(11) . . ?
C7 N5 C8 129.42(11) . . ?
C1 N2 P1 118.73(8) . . ?
C1 N2 C14 116.26(10) . . ?
C14 N2 P1 119.88(9) . . ?
N3 N4 N5 107.04(10) . . ?
N4 N3 C6 109.16(11) . . ?
N1 C1 N2 115.90(11) . . ?
N1 C1 C2 122.42(12) . . ?
N2 C1 C2 121.67(11) . . ?
N1 C5 C6 113.87(11) . . ?
N1 C5 C4 123.52(12) . . ?
C4 C5 C6 122.61(12) . . ?
N3 C6 C5 123.57(12) . . ?
C7 C6 N3 108.20(12) . . ?
C7 C6 C5 128.22(12) . . ?
C5 C4 H4 121.2 . . ?
C5 C4 C3 117.51(12) . . ?
C3 C4 H4 121.2 . . ?
C4 C3 H3 119.9 . . ?
C2 C3 C4 120.18(12) . . ?
C2 C3 H3 119.9 . . ?
C1 C2 H2 120.9 . . ?
C3 C2 C1 118.21(12) . . ?
C3 C2 H2 120.9 . . ?
N5 C7 C6 105.37(11) . . ?
N5 C7 H7 123.7(9) . . ?
C6 C7 H7 131.0(9) . . ?
C26 C21 P1 118.30(11) . . ?
C22 C21 P1 122.47(10) . . ?
C22 C21 C26 118.47(13) . . ?
N2 C14 H14A 109.5 . . ?
N2 C14 H14B 109.5 . . ?
N2 C14 H14C 109.5 . . ?
H14A C14 H14B 109.5 . . ?
H14A C14 H14C 109.5 . . ?
H14B C14 H14C 109.5 . . ?
C20 C15 P1 126.58(10) . . ?
C20 C15 C16 118.64(13) . . ?
C16 C15 P1 114.69(11) . . ?
C15 C20 H20 119.9 . . ?
C19 C20 C15 120.20(13) . . ?
C19 C20 H20 119.9 . . ?
C21 C26 H26 119.6 . . ?
C25 C26 C21 120.82(14) . . ?
C25 C26 H26 119.6 . . ?
C13 C8 N5 119.51(12) . . ?
C9 C8 N5 119.62(12) . . ?
C9 C8 C13 120.86(13) . . ?
C21 C22 H22 119.8 . . ?
C23 C22 C21 120.40(14) . . ?
C23 C22 H22 119.8 . . ?
C15 C16 H16 119.5 . . ?
C17 C16 C15 121.03(14) . . ?
C17 C16 H16 119.5 . . ?
C8 C13 H13 120.3 . . ?
C8 C13 C12 119.33(14) . . ?
C12 C13 H13 120.3 . . ?
C26 C25 H25 120.0 . . ?
C24 C25 C26 120.01(14) . . ?
C24 C25 H25 120.0 . . ?
C20 C19 H19 119.9 . . ?
C18 C19 C20 120.19(15) . . ?
C18 C19 H19 119.9 . . ?
C22 C23 H23 119.9 . . ?
C24 C23 C22 120.29(15) . . ?
C24 C23 H23 119.9 . . ?
C8 C9 H9 120.5 . . ?
C8 C9 C10 118.91(15) . . ?
C10 C9 H9 120.5 . . ?
C13 C12 H12 119.8 . . ?
C11 C12 C13 120.48(15) . . ?
C11 C12 H12 119.8 . . ?
C19 C18 H18 120.0 . . ?
C17 C18 C19 119.93(14) . . ?
C17 C18 H18 120.0 . . ?
C25 C24 C23 119.98(14) . . ?
C25 C24 H24 120.0 . . ?
C23 C24 H24 120.0 . . ?
C16 C17 C18 119.99(14) . . ?
C16 C17 H17 120.0 . . ?
C18 C17 H17 120.0 . . ?
C12 C11 H11 120.2 . . ?
C12 C11 C10 119.55(14) . . ?
C10 C11 H11 120.2 . . ?
C9 C10 H10 119.6 . . ?
C11 C10 C9 120.87(15) . . ?
C11 C10 H10 119.6 . . ?

loop_
_geom_bond_atom_site_label_1
_geom_bond_atom_site_label_2
_geom_bond_distance
_geom_bond_site_symmetry_2
_geom_bond_publ_flag
P1 N2 1.7170(11) . ?
P1 C21 1.8240(14) . ?
P1 C15 1.8303(14) . ?
N1 C1 1.3293(16) . ?
N1 C5 1.3492(16) . ?
N5 N4 1.3573(16) . ?
N5 C7 1.3459(17) . ?
N5 C8 1.4286(17) . ?
N2 C1 1.4031(16) . ?
N2 C14 1.4768(16) . ?
N4 N3 1.3084(17) . ?
N3 C6 1.3617(17) . ?
C1 C2 1.4059(17) . ?
C5 C6 1.4641(18) . ?
C5 C4 1.3824(18) . ?
C6 C7 1.3615(18) . ?
C4 H4 0.9500 . ?
C4 C3 1.3888(19) . ?
C3 H3 0.9500 . ?
C3 C2 1.3774(19) . ?
C2 H2 0.9500 . ?
C7 H7 0.930(16) . ?
C21 C26 1.3973(19) . ?
C21 C22 1.396(2) . ?
C14 H14A 0.9800 . ?
C14 H14B 0.9800 . ?
C14 H14C 0.9800 . ?
C15 C20 1.3927(19) . ?
C15 C16 1.3959(19) . ?
C20 H20 0.9500 . ?
C20 C19 1.392(2) . ?
C26 H26 0.9500 . ?
C26 C25 1.386(2) . ?
C8 C13 1.3811(19) . ?
C8 C9 1.380(2) . ?
C22 H22 0.9500 . ?
C22 C23 1.389(2) . ?
C16 H16 0.9500 . ?
C16 C17 1.380(2) . ?
C13 H13 0.9500 . ?
C13 C12 1.387(2) . ?
C25 H25 0.9500 . ?
C25 C24 1.381(2) . ?
C19 H19 0.9500 . ?
C19 C18 1.386(2) . ?
C23 H23 0.9500 . ?
C23 C24 1.382(2) . ?
C9 H9 0.9500 . ?
C9 C10 1.388(2) . ?
C12 H12 0.9500 . ?
C12 C11 1.377(2) . ?
C18 H18 0.9500 . ?
C18 C17 1.381(2) . ?
C24 H24 0.9500 . ?
C17 H17 0.9500 . ?
C11 H11 0.9500 . ?
C11 C10 1.377(2) . ?
C10 H10 0.9500 . ?

loop_
_geom_torsion_atom_site_label_1
_geom_torsion_atom_site_label_2
_geom_torsion_atom_site_label_3
_geom_torsion_atom_site_label_4
_geom_torsion
_geom_torsion_site_symmetry_1
_geom_torsion_site_symmetry_2
_geom_torsion_site_symmetry_3
_geom_torsion_site_symmetry_4
_geom_torsion_publ_flag
P1 N2 C1 N1 147.25(9) . . . . ?
P1 N2 C1 C2 -34.14(16) . . . . ?
P1 C21 C26 C25 169.00(11) . . . . ?
P1 C21 C22 C23 -169.11(11) . . . . ?
P1 C15 C20 C19 176.02(11) . . . . ?
P1 C15 C16 C17 -176.77(11) . . . . ?
N1 C1 C2 C3 -0.14(19) . . . . ?
N1 C5 C6 N3 -172.05(12) . . . . ?
N1 C5 C6 C7 7.06(18) . . . . ?
N1 C5 C4 C3 0.20(18) . . . . ?
N5 N4 N3 C6 0.40(16) . . . . ?
N5 C8 C13 C12 178.56(12) . . . . ?
N5 C8 C9 C10 -178.84(13) . . . . ?
N2 P1 C21 C26 171.98(10) . . . . ?
N2 P1 C21 C22 -18.17(12) . . . . ?
N2 P1 C15 C20 -94.37(12) . . . . ?
N2 P1 C15 C16 82.15(11) . . . . ?
N2 C1 C2 C3 -178.65(12) . . . . ?
N4 N5 C7 C6 0.40(14) . . . . ?
N4 N5 C8 C13 174.37(12) . . . . ?
N4 N5 C8 C9 -6.46(18) . . . . ?
N4 N3 C6 C5 179.11(12) . . . . ?
N4 N3 C6 C7 -0.16(16) . . . . ?
N3 C6 C7 N5 -0.15(14) . . . . ?
C1 N1 C5 C6 179.45(10) . . . . ?
C1 N1 C5 C4 -0.04(18) . . . . ?
C5 N1 C1 N2 178.60(10) . . . . ?
C5 N1 C1 C2 0.00(17) . . . . ?
C5 C6 C7 N5 -179.37(12) . . . . ?
C5 C4 C3 C2 -0.34(18) . . . . ?
C6 C5 C4 C3 -179.24(11) . . . . ?
C4 C5 C6 N3 7.45(19) . . . . ?
C4 C5 C6 C7 -173.44(12) . . . . ?
C4 C3 C2 C1 0.31(19) . . . . ?
C7 N5 N4 N3 -0.51(15) . . . . ?
C7 N5 C8 C13 -5.2(2) . . . . ?
C7 N5 C8 C9 174.00(13) . . . . ?
C21 P1 N2 C1 139.36(10) . . . . ?
C21 P1 N2 C14 -66.89(11) . . . . ?
C21 P1 C15 C20 11.77(13) . . . . ?
C21 P1 C15 C16 -171.71(10) . . . . ?
C21 C26 C25 C24 0.4(2) . . . . ?
C21 C22 C23 C24 0.7(2) . . . . ?
C14 N2 C1 N1 -7.43(16) . . . . ?
C14 N2 C1 C2 171.17(11) . . . . ?
C15 P1 N2 C1 -113.02(10) . . . . ?
C15 P1 N2 C14 40.73(11) . . . . ?
C15 P1 C21 C26 67.34(11) . . . . ?
C15 P1 C21 C22 -122.81(11) . . . . ?
C15 C20 C19 C18 0.5(2) . . . . ?
C15 C16 C17 C18 0.2(2) . . . . ?
C20 C15 C16 C17 0.0(2) . . . . ?
C20 C19 C18 C17 -0.2(2) . . . . ?
C26 C21 C22 C23 0.73(19) . . . . ?
C26 C25 C24 C23 1.1(2) . . . . ?
C8 N5 N4 N3 179.87(11) . . . . ?
C8 N5 C7 C6 179.98(12) . . . . ?
C8 C13 C12 C11 0.3(2) . . . . ?
C8 C9 C10 C11 0.3(2) . . . . ?
C22 C21 C26 C25 -1.27(19) . . . . ?
C22 C23 C24 C25 -1.6(2) . . . . ?
C16 C15 C20 C19 -0.4(2) . . . . ?
C13 C8 C9 C10 0.3(2) . . . . ?
C13 C12 C11 C10 0.3(2) . . . . ?
C19 C18 C17 C16 -0.1(2) . . . . ?
C9 C8 C13 C12 -0.6(2) . . . . ?
C12 C11 C10 C9 -0.6(3) . . . . ?
